data_7241731
loop_
_publ_author_name
'Chen, Kai'
'Hua, Zi-Yi'
'Li, Ran'
'Peng, Yu-Ying'
'Zhu, Qiang Zhao'
'Zhao, Jiang-Lin'
'Redshaw, Carl'

_publ_section_title
;
 Assemblies of cucurbit[6]uril-based coordination complexes with
 disulfonate ligands: from discrete complexes to one- and two-dimensional
 polymers
;
_journal_issue 2
_journal_name_full CrystEngComm
_journal_page_first 465
_journal_page_last 481
_journal_paper_doi 10.1039/D0CE01456G
_journal_volume 23
_journal_year 2021
_chemical_formula_sum 'C56 H48 Ba2 N24 O30 S4'
_chemical_formula_weight 1940.10
_space_group_crystal_system monoclinic
_space_group_IT_number 15
_space_group_name_Hall '-C 2yc'
_space_group_name_H-M_alt 'C 1 2/c 1'
_atom_sites_solution_hydrogens geom
_audit_creation_method SHELXL-2014/7
_audit_update_record
;
2020-02-27 deposited with the CCDC.	2020-11-11 downloaded from the CCDC.
;
_cell_angle_alpha 90
_cell_angle_beta 106.296(2)
_cell_angle_gamma 90
_cell_formula_units_Z 8
_cell_length_a 27.899(3)
_cell_length_b 15.2073(16)
_cell_length_c 39.875(5)
_cell_measurement_reflns_used 9929
_cell_measurement_temperature 293(2)
_cell_measurement_theta_max 27.14
_cell_measurement_theta_min 2.24
_cell_volume 16238(3)
_computing_structure_refinement 'SHELXL-2014/7 (Sheldrick, 2014)'
_diffrn_ambient_temperature 293(2)
_diffrn_measured_fraction_theta_full 1.000
_diffrn_measured_fraction_theta_max 1.000
_diffrn_measurement_device_type 'CCD area detector'
_diffrn_measurement_method 'phi and omega scans'
_diffrn_radiation_type MoK\a
_diffrn_radiation_wavelength 0.71073
_diffrn_reflns_av_R_equivalents 0.0561
_diffrn_reflns_av_unetI/netI 0.0655
_diffrn_reflns_Laue_measured_fraction_full 1.000
_diffrn_reflns_Laue_measured_fraction_max 1.000
_diffrn_reflns_limit_h_max 33
_diffrn_reflns_limit_h_min -27
_diffrn_reflns_limit_k_max 18
_diffrn_reflns_limit_k_min -18
_diffrn_reflns_limit_l_max 37
_diffrn_reflns_limit_l_min -47
_diffrn_reflns_number 43541
_diffrn_reflns_point_group_measured_fraction_full 1.000
_diffrn_reflns_point_group_measured_fraction_max 1.000
_diffrn_reflns_theta_full 25.000
_diffrn_reflns_theta_max 25.000
_diffrn_reflns_theta_min 1.064
_exptl_absorpt_coefficient_mu 1.160
_exptl_crystal_colour colourless
_exptl_crystal_density_diffrn 1.587
_exptl_crystal_description lump
_exptl_crystal_F_000 7744
_refine_diff_density_max 0.798
_refine_diff_density_min -0.861
_refine_diff_density_rms 0.086
_refine_ls_extinction_method none
_refine_ls_goodness_of_fit_ref 1.015
_refine_ls_hydrogen_treatment constr
_refine_ls_matrix_type full
_refine_ls_number_parameters 1075
_refine_ls_number_reflns 14290
_refine_ls_number_restraints 24
_refine_ls_restrained_S_all 1.016
_refine_ls_R_factor_all 0.0616
_refine_ls_R_factor_gt 0.0476
_refine_ls_shift/su_max 0.005
_refine_ls_shift/su_mean 0.000
_refine_ls_structure_factor_coef Fsqd
_refine_ls_weighting_details 'w=1/[\s^2^(Fo^2^)+(0.0464P)^2^+55.3839P] where P=(Fo^2^+2Fc^2^)/3'
_refine_ls_weighting_scheme calc
_refine_ls_wR_factor_gt 0.1157
_refine_ls_wR_factor_ref 0.1227
_reflns_Friedel_coverage 0.000
_reflns_number_gt 11353
_reflns_number_total 14290
_reflns_threshold_expression 'I > 2\s(I)'
_cod_data_source_file d0ce01456g2.cif
_cod_data_source_block g_sq
_cod_depositor_comments 'Adding full bibliography for 7241725--7241733.cif.'
_cod_original_sg_symbol_H-M 'C 2/c'
_cod_database_code 7241731
_shelx_shelxl_version_number 2014/7
_shelx_space_group_comment
;
The symmetry employed for this shelxl refinement is uniquely defined
by the following loop, which should always be used as a source of
symmetry information in preference to the above space-group names.
They are only intended as comments.
;

loop_
_space_group_symop_operation_xyz
'x, y, z'
'-x, y, -z+1/2'
'x+1/2, y+1/2, z'
'-x+1/2, y+1/2, -z+1/2'
'-x, -y, -z'
'x, -y, z-1/2'
'-x+1/2, -y+1/2, -z'
'x+1/2, -y+1/2, z-1/2'

loop_
_atom_site_label
_atom_site_type_symbol
_atom_site_fract_x
_atom_site_fract_y
_atom_site_fract_z
_atom_site_U_iso_or_equiv
_atom_site_adp_type
_atom_site_occupancy
_atom_site_site_symmetry_order
_atom_site_calc_flag
_atom_site_refinement_flags_posn
_atom_site_refinement_flags_adp
_atom_site_refinement_flags_occupancy
_atom_site_disorder_assembly
_atom_site_disorder_group
Ba1 Ba 0.56316(2) 0.79912(2) 0.72477(2) 0.03395(9) Uani 1 1 d . . . . .
Ba2 Ba 0.73009(2) 0.96252(2) 0.98562(2) 0.04449(10) Uani 1 1 d . . . . .
O1 O 0.63374(12) 0.9187(2) 0.76096(9) 0.0439(9) Uani 1 1 d . . . . .
O2 O 0.63440(12) 0.6973(3) 0.76951(9) 0.0474(9) Uani 1 1 d . . . . .
O3 O 0.55441(12) 0.5951(3) 0.80794(9) 0.0489(9) Uani 1 1 d . . . . .
O4 O 0.46865(12) 0.6998(2) 0.83623(8) 0.0401(8) Uani 1 1 d . . . . .
O5 O 0.46725(12) 0.9185(2) 0.82910(8) 0.0392(8) Uani 1 1 d . . . . .
O6 O 0.55313(15) 1.0285(3) 0.79360(11) 0.0661(13) Uani 1 1 d . . . . .
O7 O 0.69837(12) 1.0794(3) 0.93452(9) 0.0516(10) Uani 1 1 d . . . . .
O8 O 0.62645(11) 0.9554(2) 0.96428(9) 0.0426(9) Uani 1 1 d . . . . .
O9 O 0.62903(12) 0.7155(2) 0.96980(10) 0.0509(10) Uani 1 1 d . . . . .
O10 O 0.70463(11) 0.5809(3) 0.95043(8) 0.0442(9) Uani 1 1 d . . . . .
O11 O 0.77409(14) 0.7163(3) 0.91323(9) 0.0510(10) Uani 1 1 d . . . . .
O12 O 0.77454(15) 0.9504(3) 0.90706(9) 0.0544(10) Uani 1 1 d . . . . .
O13 O 0.64075(12) 0.7793(2) 0.69465(9) 0.0424(9) Uani 1 1 d . . . . .
O14 O 0.70018(16) 0.7874(3) 0.66132(11) 0.0641(12) Uani 1 1 d . . . . .
O15 O 0.71655(14) 0.6950(3) 0.71156(10) 0.0627(12) Uani 1 1 d . . . . .
O16 O 0.5003(4) 0.3713(7) 0.5097(3) 0.080(4) Uani 0.473(13) 1 d . U P A 1
O17 O 0.5797(4) 0.3008(6) 0.5228(2) 0.078(4) Uani 0.525(13) 1 d . U P A 1
O18 O 0.5266(2) 0.2752(3) 0.55953(14) 0.0893(16) Uani 1 1 d . . . . .
O19 O 0.69538(17) 1.0785(3) 1.02767(11) 0.0693(12) Uani 1 1 d . . . . .
O20 O 0.6824(2) 1.1942(3) 1.06495(12) 0.0794(14) Uani 1 1 d . . . . .
O21 O 0.61520(18) 1.1472(4) 1.01583(13) 0.0887(16) Uani 1 1 d . . . . .
O22 O 0.5635(2) 0.7111(3) 1.16836(14) 0.0840(15) Uani 1 1 d . . . . .
O23 O 0.64676(18) 0.7280(4) 1.20543(18) 0.118(3) Uani 1 1 d . . . . .
O24 O 0.57987(18) 0.8112(3) 1.21724(12) 0.0747(13) Uani 1 1 d . . . . .
O1W O 0.45081(18) 0.7837(4) 0.70198(14) 0.0953(19) Uani 1 1 d . . . . .
O2W O 0.5000 0.9128(3) 0.7500 0.0471(13) Uani 1 2 d S T P . .
O3W O 0.69695(18) 0.8167(3) 0.93597(13) 0.0799(14) Uani 1 1 d . . . . .
O4W O 0.81480(15) 0.8924(4) 0.97348(10) 0.0747(14) Uani 1 1 d . . . . .
O5W O 0.7961(2) 1.1047(5) 1.0011(2) 0.153(3) Uani 1 1 d . . . . .
O6W O 0.69537(16) 0.8290(3) 1.01702(10) 0.0676(13) Uani 1 1 d . . . . .
S1 S 0.67893(4) 0.73337(9) 0.68326(3) 0.0354(3) Uani 1 1 d . . . . .
S2 S 0.53352(10) 0.34456(15) 0.53718(5) 0.0985(8) Uani 1 1 d . . . . .
S3 S 0.66028(6) 1.12258(11) 1.04248(4) 0.0545(4) Uani 1 1 d . . . . .
S4 S 0.59939(5) 0.77049(11) 1.19155(4) 0.0558(4) Uani 1 1 d . . . . .
C1 C 0.67295(17) 0.9396(3) 0.78261(12) 0.0348(11) Uani 1 1 d . . . . .
C2 C 0.75582(16) 0.9349(3) 0.81659(12) 0.0358(11) Uani 1 1 d . . . . .
H2 H 0.7847 0.9398 0.8072 0.043 Uiso 1 1 calc R U . . .
C3 C 0.76307(17) 0.9602(3) 0.87547(12) 0.0374(12) Uani 1 1 d . . . . .
C4 C 0.73411(16) 1.0259(3) 0.82075(11) 0.0329(11) Uani 1 1 d . . . . .
H4 H 0.7513 1.0729 0.8119 0.039 Uiso 1 1 calc R U . . .
C5 C 0.64861(18) 1.0913(3) 0.79275(12) 0.0378(12) Uani 1 1 d . . . . .
H5A H 0.6237 1.0814 0.7706 0.045 Uiso 1 1 calc R U . . .
H5B H 0.6673 1.1435 0.7903 0.045 Uiso 1 1 calc R U . . .
C6 C 0.73343(16) 1.1123(3) 0.87509(13) 0.0372(12) Uani 1 1 d . . . . .
H6A H 0.7413 1.1625 0.8626 0.045 Uiso 1 1 calc R U . . .
H6B H 0.7560 1.1132 0.8985 0.045 Uiso 1 1 calc R U . . .
C7 C 0.57756(18) 1.0738(4) 0.81721(13) 0.0402(12) Uani 1 1 d . . . . .
C8 C 0.64237(17) 1.1601(3) 0.85050(12) 0.0348(11) Uani 1 1 d . . . . .
H8 H 0.6507 1.2197 0.8446 0.042 Uiso 1 1 calc R U . . .
C9 C 0.67026(17) 1.1068(3) 0.90712(12) 0.0359(11) Uani 1 1 d . . . . .
C10 C 0.59895(17) 1.1606(3) 0.86744(12) 0.0347(11) Uani 1 1 d . . . . .
H10 H 0.5849 1.2196 0.8675 0.042 Uiso 1 1 calc R U . . .
C11 C 0.51249(16) 1.0895(3) 0.84689(13) 0.0375(12) Uani 1 1 d . . . . .
H11A H 0.5008 1.1448 0.8539 0.045 Uiso 1 1 calc R U . . .
H11B H 0.4919 1.0761 0.8235 0.045 Uiso 1 1 calc R U . . .
C12 C 0.59667(17) 1.1201(3) 0.92909(12) 0.0364(11) Uani 1 1 d . . . . .
H12A H 0.6213 1.1207 0.9518 0.044 Uiso 1 1 calc R U . . .
H12B H 0.5747 1.1700 0.9281 0.044 Uiso 1 1 calc R U . . .
C13 C 0.48199(16) 0.9440(3) 0.85928(12) 0.0308(10) Uani 1 1 d . . . . .
C14 C 0.51526(16) 1.0357(3) 0.90756(12) 0.0318(10) Uani 1 1 d . . . . .
H14 H 0.4966 1.0857 0.9130 0.038 Uiso 1 1 calc R U . . .
C15 C 0.58395(16) 0.9685(3) 0.94568(11) 0.0295(10) Uani 1 1 d . . . . .
C16 C 0.49871(15) 0.9476(3) 0.92015(11) 0.0297(10) Uani 1 1 d . . . . .
H16 H 0.4745 0.9567 0.9335 0.036 Uiso 1 1 calc R U . . .
C17 C 0.44797(16) 0.8206(3) 0.88626(13) 0.0337(11) Uani 1 1 d . . . . .
H17A H 0.4249 0.8165 0.8630 0.040 Uiso 1 1 calc R U . . .
H17B H 0.4283 0.8256 0.9027 0.040 Uiso 1 1 calc R U . . .
C18 C 0.54742(19) 0.8347(3) 0.96344(12) 0.0366(11) Uani 1 1 d . . . . .
H18A H 0.5193 0.8359 0.9733 0.044 Uiso 1 1 calc R U . . .
H18B H 0.5777 0.8375 0.9827 0.044 Uiso 1 1 calc R U . . .
C19 C 0.48302(15) 0.6858(3) 0.86783(12) 0.0309(10) Uani 1 1 d . . . . .
C20 C 0.50058(16) 0.7076(3) 0.92795(11) 0.0322(10) Uani 1 1 d . . . . .
H20 H 0.4778 0.7060 0.9427 0.039 Uiso 1 1 calc R U . . .
C21 C 0.58625(16) 0.6956(3) 0.95301(12) 0.0334(11) Uani 1 1 d . . . . .
C22 C 0.51827(15) 0.6143(3) 0.92131(11) 0.0301(10) Uani 1 1 d . . . . .
H22 H 0.5004 0.5682 0.9301 0.036 Uiso 1 1 calc R U . . .
C23 C 0.51690(16) 0.5379(3) 0.86415(13) 0.0337(11) Uani 1 1 d . . . . .
H23A H 0.4949 0.5406 0.8405 0.040 Uiso 1 1 calc R U . . .
H23B H 0.5090 0.4846 0.8749 0.040 Uiso 1 1 calc R U . . .
C24 C 0.60253(17) 0.5391(3) 0.94605(12) 0.0353(11) Uani 1 1 d . . . . .
H24A H 0.6271 0.5456 0.9686 0.042 Uiso 1 1 calc R U . . .
H24B H 0.5825 0.4878 0.9472 0.042 Uiso 1 1 calc R U . . .
C25 C 0.58101(16) 0.5558(3) 0.83322(12) 0.0328(11) Uani 1 1 d . . . . .
C26 C 0.60648(16) 0.4819(3) 0.88664(12) 0.0332(11) Uani 1 1 d . . . . .
H26 H 0.5954 0.4220 0.8895 0.040 Uiso 1 1 calc R U . . .
C27 C 0.67661(16) 0.5490(3) 0.92421(13) 0.0342(11) Uani 1 1 d . . . . .
C28 C 0.64976(17) 0.4833(3) 0.86902(13) 0.0350(11) Uani 1 1 d . . . . .
H28 H 0.6604 0.4237 0.8650 0.042 Uiso 1 1 calc R U . . .
C29 C 0.65197(18) 0.5363(3) 0.80908(13) 0.0392(12) Uani 1 1 d . . . . .
H29A H 0.6707 0.4829 0.8086 0.047 Uiso 1 1 calc R U . . .
H29B H 0.6264 0.5409 0.7869 0.047 Uiso 1 1 calc R U . . .
C30 C 0.73895(16) 0.5393(3) 0.89133(13) 0.0356(11) Uani 1 1 d . . . . .
H30A H 0.7481 0.4854 0.8817 0.043 Uiso 1 1 calc R U . . .
H30B H 0.7615 0.5466 0.9146 0.043 Uiso 1 1 calc R U . . .
C31 C 0.67502(18) 0.6810(3) 0.79104(12) 0.0355(11) Uani 1 1 d . . . . .
C32 C 0.73697(16) 0.6066(3) 0.83249(12) 0.0328(11) Uani 1 1 d . . . . .
H32 H 0.7539 0.5557 0.8259 0.039 Uiso 1 1 calc R U . . .
C33 C 0.76426(17) 0.6921(3) 0.88279(13) 0.0364(11) Uani 1 1 d . . . . .
C34 C 0.75814(17) 0.6940(3) 0.82291(12) 0.0356(11) Uani 1 1 d . . . . .
H34 H 0.7871 0.6844 0.8140 0.043 Uiso 1 1 calc R U . . .
C35 C 0.72010(17) 0.8074(3) 0.77602(11) 0.0341(11) Uani 1 1 d . . . . .
H35A H 0.7522 0.8065 0.7711 0.041 Uiso 1 1 calc R U . . .
H35B H 0.6945 0.8036 0.7539 0.041 Uiso 1 1 calc R U . . .
C36 C 0.79992(18) 0.8220(3) 0.86189(14) 0.0400(12) Uani 1 1 d . . . . .
H36A H 0.8174 0.8262 0.8866 0.048 Uiso 1 1 calc R U . . .
H36B H 0.8249 0.8196 0.8492 0.048 Uiso 1 1 calc R U . . .
C37 C 0.64911(16) 0.6444(3) 0.65701(12) 0.0365(11) Uani 1 1 d . . . . .
C38 C 0.63381(18) 0.5714(4) 0.67403(13) 0.0416(12) Uani 1 1 d . . . . .
H38 H 0.6392 0.5725 0.6981 0.050 Uiso 1 1 calc R U . . .
C39 C 0.61175(19) 0.5012(4) 0.65565(14) 0.0450(13) Uani 1 1 d . . . . .
H39 H 0.6022 0.4536 0.6670 0.054 Uiso 1 1 calc R U . . .
C40 C 0.60305(18) 0.5001(4) 0.61860(13) 0.0399(12) Uani 1 1 d . . . . .
C41 C 0.57789(18) 0.4281(4) 0.59853(13) 0.0443(13) Uani 1 1 d . . . . .
H41 H 0.5687 0.3796 0.6095 0.053 Uiso 1 1 calc R U . . .
C42 C 0.56726(19) 0.4308(4) 0.56306(14) 0.0478(14) Uani 1 1 d . . . . .
C43 C 0.5815(2) 0.5019(4) 0.54622(15) 0.0560(16) Uani 1 1 d . . . . .
H43 H 0.5742 0.5020 0.5220 0.067 Uiso 1 1 calc R U . . .
C44 C 0.6061(2) 0.5713(4) 0.56480(14) 0.0498(14) Uani 1 1 d . . . . .
H44 H 0.6158 0.6182 0.5532 0.060 Uiso 1 1 calc R U . . .
C45 C 0.61695(17) 0.5724(3) 0.60143(13) 0.0379(12) Uani 1 1 d . . . . .
C46 C 0.64156(17) 0.6450(4) 0.62181(13) 0.0397(12) Uani 1 1 d . . . . .
H46 H 0.6524 0.6924 0.6111 0.048 Uiso 1 1 calc R U . . .
C47 C 0.64228(18) 1.0419(4) 1.06885(14) 0.0427(13) Uani 1 1 d . . . . .
C48 C 0.64925(17) 1.0565(4) 1.10355(13) 0.0399(12) Uani 1 1 d . . . . .
H48 H 0.6626 1.1096 1.1135 0.048 Uiso 1 1 calc R U . . .
C49 C 0.63608(16) 0.9901(4) 1.12450(13) 0.0379(12) Uani 1 1 d . . . . .
C50 C 0.64332(19) 1.0013(4) 1.16107(14) 0.0443(13) Uani 1 1 d . . . . .
H50 H 0.6566 1.0537 1.1718 0.053 Uiso 1 1 calc R U . . .
C51 C 0.63092(19) 0.9356(4) 1.18054(14) 0.0483(14) Uani 1 1 d . . . . .
H51 H 0.6357 0.9437 1.2044 0.058 Uiso 1 1 calc R U . . .
C52 C 0.61123(17) 0.8565(4) 1.16488(14) 0.0417(12) Uani 1 1 d . . . . .
C53 C 0.60364(18) 0.8430(4) 1.12993(15) 0.0470(13) Uani 1 1 d . . . . .
H53 H 0.5906 0.7898 1.1199 0.056 Uiso 1 1 calc R U . . .
C54 C 0.61580(17) 0.9105(3) 1.10885(14) 0.0399(12) Uani 1 1 d . . . . .
C55 C 0.6089(2) 0.8991(4) 1.07243(15) 0.0520(14) Uani 1 1 d . . . . .
H55 H 0.5953 0.8469 1.0618 0.062 Uiso 1 1 calc R U . . .
C56 C 0.6220(2) 0.9632(4) 1.05296(15) 0.0535(15) Uani 1 1 d . . . . .
H56 H 0.6175 0.9548 1.0292 0.064 Uiso 1 1 calc R U . . .
N1 N 0.68211(14) 1.0175(3) 0.80004(10) 0.0339(9) Uani 1 1 d . . . . .
N2 N 0.74182(14) 1.0331(3) 0.85789(10) 0.0366(9) Uani 1 1 d . . . . .
N3 N 0.71479(13) 0.8895(3) 0.79240(10) 0.0337(9) Uani 1 1 d . . . . .
N4 N 0.77008(14) 0.9001(3) 0.85151(10) 0.0368(9) Uani 1 1 d . . . . .
N5 N 0.71650(14) 0.7315(3) 0.79667(10) 0.0362(9) Uani 1 1 d . . . . .
N6 N 0.77151(14) 0.7412(3) 0.85582(10) 0.0374(9) Uani 1 1 d . . . . .
N7 N 0.68508(14) 0.6102(3) 0.81261(10) 0.0360(9) Uani 1 1 d . . . . .
N8 N 0.74581(14) 0.6123(3) 0.86984(10) 0.0367(9) Uani 1 1 d . . . . .
N9 N 0.62808(13) 0.5291(3) 0.83647(10) 0.0361(9) Uani 1 1 d . . . . .
N10 N 0.68868(13) 0.5304(3) 0.89408(10) 0.0353(9) Uani 1 1 d . . . . .
N11 N 0.56798(13) 0.5328(3) 0.86262(10) 0.0352(9) Uani 1 1 d . . . . .
N12 N 0.62829(13) 0.5244(3) 0.91977(10) 0.0339(9) Uani 1 1 d . . . . .
N13 N 0.57065(13) 0.6156(3) 0.93966(10) 0.0331(9) Uani 1 1 d . . . . .
N14 N 0.50719(14) 0.6126(3) 0.88341(9) 0.0317(9) Uani 1 1 d . . . . .
N15 N 0.54673(13) 0.7521(3) 0.94504(10) 0.0322(9) Uani 1 1 d . . . . .
N16 N 0.47628(13) 0.7404(3) 0.89342(10) 0.0307(9) Uani 1 1 d . . . . .
N17 N 0.47697(13) 0.8995(3) 0.88816(9) 0.0313(9) Uani 1 1 d . . . . .
N18 N 0.54508(13) 0.9113(3) 0.94170(10) 0.0336(9) Uani 1 1 d . . . . .
N19 N 0.50536(14) 1.0223(3) 0.86999(10) 0.0326(9) Uani 1 1 d . . . . .
N20 N 0.56786(13) 1.0407(3) 0.92591(10) 0.0319(9) Uani 1 1 d . . . . .
N21 N 0.56321(13) 1.1008(3) 0.84572(10) 0.0349(9) Uani 1 1 d . . . . .
N22 N 0.62190(13) 1.1297(3) 0.90238(10) 0.0379(10) Uani 1 1 d . . . . .
N23 N 0.62331(14) 1.1072(3) 0.81958(9) 0.0352(9) Uani 1 1 d . . . . .
N24 N 0.68276(13) 1.1212(3) 0.87724(10) 0.0360(9) Uani 1 1 d . . . . .
O7W O 0.5000 0.6816(9) 0.7500 0.175(7) Uani 0.8 2 d S T P . .
O16' O 0.4746(4) 0.3897(7) 0.5328(3) 0.083(4) Uani 0.527(13) 1 d . U P A 2
O17' O 0.5337(6) 0.3498(10) 0.5047(4) 0.111(6) Uani 0.475(13) 1 d . U P A 2
O7W' O 0.4549(14) 0.648(3) 0.7690(9) 0.064(12) Uani 0.1 1 d . . P B 2

loop_
_atom_site_aniso_label
_atom_site_aniso_U_11
_atom_site_aniso_U_22
_atom_site_aniso_U_33
_atom_site_aniso_U_23
_atom_site_aniso_U_13
_atom_site_aniso_U_12
Ba1 0.02511(14) 0.05030(19) 0.02465(15) 0.00079(13) 0.00406(11) -0.00147(12)
Ba2 0.03124(16) 0.0500(2) 0.04303(19) 0.00514(15) -0.00471(13) -0.00011(14)
O1 0.0337(18) 0.058(2) 0.0346(19) -0.0098(17) -0.0001(15) -0.0035(17)
O2 0.0348(19) 0.066(3) 0.038(2) 0.0108(19) 0.0041(16) 0.0030(18)
O3 0.0373(19) 0.072(3) 0.0331(19) 0.0134(19) 0.0025(16) 0.0069(18)
O4 0.0361(18) 0.049(2) 0.0315(19) 0.0002(17) 0.0034(14) 0.0049(16)
O5 0.0382(18) 0.044(2) 0.0300(18) -0.0051(16) 0.0012(14) -0.0040(16)
O6 0.053(2) 0.094(3) 0.050(2) -0.037(2) 0.013(2) -0.030(2)
O7 0.0346(18) 0.086(3) 0.0306(19) 0.017(2) 0.0029(15) 0.0003(19)
O8 0.0288(17) 0.052(2) 0.0385(19) -0.0017(17) -0.0045(15) 0.0006(15)
O9 0.0294(18) 0.049(2) 0.062(2) -0.0031(19) -0.0073(17) -0.0019(16)
O10 0.0272(17) 0.069(3) 0.0302(18) 0.0006(18) -0.0025(14) 0.0005(17)
O11 0.064(2) 0.053(2) 0.029(2) -0.0016(17) 0.0023(17) -0.0014(19)
O12 0.069(3) 0.059(3) 0.0255(19) 0.0080(18) -0.0026(17) 0.003(2)
O13 0.0335(17) 0.053(2) 0.042(2) -0.0102(17) 0.0124(15) 0.0082(16)
O14 0.070(3) 0.070(3) 0.064(3) -0.011(2) 0.037(2) -0.019(2)
O15 0.055(2) 0.063(3) 0.051(2) -0.020(2) -0.0159(19) 0.025(2)
O16 0.079(5) 0.078(5) 0.078(5) -0.001(2) 0.015(2) -0.001(2)
O17 0.082(4) 0.078(4) 0.077(4) -0.0088(19) 0.028(2) 0.0030(19)
O18 0.092(4) 0.074(4) 0.085(4) -0.009(3) -0.003(3) -0.004(3)
O19 0.078(3) 0.078(3) 0.063(3) -0.009(2) 0.038(2) -0.006(2)
O20 0.122(4) 0.056(3) 0.065(3) -0.003(2) 0.034(3) -0.006(3)
O21 0.081(3) 0.096(4) 0.077(3) 0.037(3) 0.002(3) 0.014(3)
O22 0.103(4) 0.072(3) 0.086(4) -0.011(3) 0.041(3) -0.026(3)
O23 0.056(3) 0.139(5) 0.170(6) 0.099(5) 0.050(3) 0.038(3)
O24 0.080(3) 0.089(4) 0.067(3) -0.004(3) 0.039(3) -0.013(3)
O1W 0.071(3) 0.132(5) 0.092(4) -0.060(4) 0.037(3) -0.042(3)
O2W 0.048(3) 0.049(3) 0.036(3) 0.000 -0.001(2) 0.000
O3W 0.079(3) 0.085(4) 0.086(3) -0.022(3) 0.040(3) -0.006(3)
O4W 0.062(3) 0.116(4) 0.043(2) 0.014(3) 0.008(2) 0.025(3)
O5W 0.092(4) 0.095(5) 0.247(9) -0.004(5) 0.006(5) -0.037(4)
O6W 0.072(3) 0.070(3) 0.045(2) 0.010(2) -0.008(2) -0.024(2)
S1 0.0292(6) 0.0432(7) 0.0322(6) -0.0079(5) 0.0062(5) 0.0071(5)
S2 0.147(2) 0.0828(15) 0.0425(10) -0.0148(10) -0.0119(11) -0.0387(14)
S3 0.0648(9) 0.0566(9) 0.0420(8) 0.0048(7) 0.0148(7) 0.0059(8)
S4 0.0414(7) 0.0637(10) 0.0675(10) 0.0170(8) 0.0238(7) 0.0086(7)
C1 0.033(3) 0.047(3) 0.026(2) -0.001(2) 0.010(2) -0.007(2)
C2 0.025(2) 0.050(3) 0.031(2) 0.003(2) 0.0068(19) -0.008(2)
C3 0.030(2) 0.046(3) 0.030(3) 0.008(2) 0.000(2) -0.008(2)
C4 0.028(2) 0.046(3) 0.023(2) 0.005(2) 0.0058(19) -0.012(2)
C5 0.041(3) 0.048(3) 0.022(2) 0.005(2) 0.005(2) -0.001(2)
C6 0.027(2) 0.048(3) 0.032(3) -0.002(2) 0.001(2) -0.011(2)
C7 0.035(3) 0.052(3) 0.030(3) -0.003(2) 0.004(2) -0.001(2)
C8 0.040(3) 0.037(3) 0.025(2) 0.002(2) 0.004(2) -0.005(2)
C9 0.034(2) 0.041(3) 0.030(3) -0.001(2) 0.005(2) -0.005(2)
C10 0.034(2) 0.036(3) 0.031(3) 0.005(2) 0.005(2) -0.001(2)
C11 0.028(2) 0.042(3) 0.036(3) 0.006(2) -0.003(2) 0.003(2)
C12 0.037(2) 0.042(3) 0.029(2) -0.011(2) 0.006(2) -0.005(2)
C13 0.024(2) 0.034(3) 0.032(3) 0.000(2) 0.0035(19) 0.0050(19)
C14 0.023(2) 0.041(3) 0.030(2) -0.004(2) 0.0054(19) 0.006(2)
C15 0.030(2) 0.033(3) 0.025(2) -0.008(2) 0.0066(19) 0.005(2)
C16 0.022(2) 0.040(3) 0.028(2) 0.000(2) 0.0073(18) 0.0041(19)
C17 0.021(2) 0.039(3) 0.040(3) -0.001(2) 0.007(2) -0.0012(19)
C18 0.043(3) 0.039(3) 0.025(2) 0.000(2) 0.004(2) 0.004(2)
C19 0.020(2) 0.038(3) 0.032(3) 0.004(2) 0.0044(19) -0.0023(19)
C20 0.025(2) 0.047(3) 0.026(2) -0.001(2) 0.0100(18) -0.003(2)
C21 0.030(2) 0.039(3) 0.029(2) 0.006(2) 0.005(2) 0.001(2)
C22 0.025(2) 0.035(3) 0.030(2) 0.007(2) 0.0064(18) -0.0065(19)
C23 0.024(2) 0.036(3) 0.039(3) -0.002(2) 0.005(2) -0.003(2)
C24 0.031(2) 0.046(3) 0.027(2) 0.010(2) 0.0049(19) 0.003(2)
C25 0.028(2) 0.033(3) 0.034(3) 0.000(2) 0.002(2) 0.000(2)
C26 0.029(2) 0.031(3) 0.037(3) 0.009(2) 0.007(2) -0.001(2)
C27 0.026(2) 0.035(3) 0.038(3) 0.008(2) 0.003(2) 0.005(2)
C28 0.033(2) 0.034(3) 0.037(3) -0.001(2) 0.008(2) 0.006(2)
C29 0.038(3) 0.045(3) 0.034(3) -0.005(2) 0.009(2) -0.003(2)
C30 0.024(2) 0.042(3) 0.038(3) 0.006(2) 0.004(2) 0.007(2)
C31 0.037(3) 0.044(3) 0.028(2) 0.000(2) 0.012(2) 0.003(2)
C32 0.027(2) 0.036(3) 0.036(3) -0.004(2) 0.011(2) 0.007(2)
C33 0.029(2) 0.041(3) 0.038(3) 0.004(2) 0.006(2) 0.007(2)
C34 0.027(2) 0.048(3) 0.033(3) 0.005(2) 0.011(2) 0.005(2)
C35 0.036(2) 0.048(3) 0.020(2) -0.002(2) 0.0126(19) -0.002(2)
C36 0.032(3) 0.042(3) 0.040(3) 0.005(2) 0.001(2) 0.002(2)
C37 0.027(2) 0.046(3) 0.035(3) -0.007(2) 0.006(2) 0.011(2)
C38 0.045(3) 0.047(3) 0.029(3) -0.003(2) 0.005(2) 0.008(2)
C39 0.041(3) 0.046(3) 0.043(3) 0.000(3) 0.004(2) 0.007(2)
C40 0.033(3) 0.050(3) 0.033(3) -0.004(2) 0.005(2) 0.017(2)
C41 0.041(3) 0.046(3) 0.040(3) -0.009(3) 0.001(2) 0.012(2)
C42 0.039(3) 0.057(4) 0.041(3) -0.014(3) 0.001(2) 0.015(3)
C43 0.052(3) 0.076(5) 0.039(3) -0.013(3) 0.009(3) 0.015(3)
C44 0.050(3) 0.062(4) 0.038(3) -0.005(3) 0.014(3) 0.007(3)
C45 0.032(2) 0.044(3) 0.038(3) -0.002(2) 0.010(2) 0.012(2)
C46 0.031(2) 0.052(3) 0.035(3) -0.002(2) 0.007(2) 0.009(2)
C47 0.038(3) 0.050(3) 0.039(3) 0.005(3) 0.008(2) 0.011(2)
C48 0.027(2) 0.045(3) 0.046(3) 0.001(3) 0.008(2) 0.012(2)
C49 0.026(2) 0.048(3) 0.040(3) 0.003(2) 0.010(2) 0.015(2)
C50 0.047(3) 0.046(3) 0.040(3) -0.001(3) 0.013(2) 0.004(3)
C51 0.044(3) 0.063(4) 0.038(3) -0.001(3) 0.012(2) 0.007(3)
C52 0.031(2) 0.042(3) 0.053(3) 0.005(3) 0.013(2) 0.009(2)
C53 0.035(3) 0.050(3) 0.054(3) -0.003(3) 0.008(2) 0.003(2)
C54 0.028(2) 0.040(3) 0.050(3) 0.000(3) 0.010(2) 0.010(2)
C55 0.053(3) 0.050(4) 0.050(3) -0.009(3) 0.009(3) -0.002(3)
C56 0.053(3) 0.067(4) 0.038(3) -0.006(3) 0.009(3) 0.000(3)
N1 0.031(2) 0.042(2) 0.025(2) 0.0005(18) 0.0012(16) -0.0011(18)
N2 0.039(2) 0.043(3) 0.025(2) 0.0030(19) 0.0046(17) -0.0030(19)
N3 0.030(2) 0.039(2) 0.030(2) -0.0023(18) 0.0042(16) -0.0027(17)
N4 0.038(2) 0.039(2) 0.028(2) 0.0014(19) 0.0003(17) -0.0017(18)
N5 0.030(2) 0.045(3) 0.032(2) 0.0024(19) 0.0066(17) -0.0024(18)
N6 0.036(2) 0.041(2) 0.033(2) 0.001(2) 0.0057(18) -0.0049(19)
N7 0.032(2) 0.043(2) 0.033(2) 0.0005(19) 0.0085(17) -0.0001(18)
N8 0.038(2) 0.040(2) 0.031(2) 0.0006(19) 0.0078(17) 0.0002(19)
N9 0.027(2) 0.048(3) 0.033(2) 0.0051(19) 0.0071(17) 0.0022(18)
N10 0.0223(19) 0.044(3) 0.037(2) -0.0005(19) 0.0037(16) 0.0023(17)
N11 0.0225(18) 0.049(3) 0.031(2) 0.0047(19) 0.0024(16) 0.0016(17)
N12 0.0264(19) 0.044(2) 0.029(2) -0.0002(18) 0.0055(16) 0.0008(17)
N13 0.0239(18) 0.038(2) 0.034(2) -0.0005(19) 0.0032(16) 0.0009(17)
N14 0.035(2) 0.032(2) 0.026(2) 0.0026(17) 0.0047(16) 0.0035(17)
N15 0.0283(19) 0.037(2) 0.027(2) -0.0007(18) 0.0017(16) -0.0028(17)
N16 0.0258(19) 0.036(2) 0.029(2) 0.0003(18) 0.0045(16) 0.0028(17)
N17 0.0287(19) 0.038(2) 0.025(2) -0.0009(17) 0.0050(16) 0.0001(17)
N18 0.0280(19) 0.035(2) 0.032(2) 0.0019(18) -0.0002(16) 0.0032(17)
N19 0.035(2) 0.035(2) 0.026(2) 0.0018(18) 0.0049(16) -0.0010(17)
N20 0.0253(19) 0.038(2) 0.030(2) -0.0027(18) 0.0043(16) -0.0005(17)
N21 0.0272(19) 0.047(3) 0.028(2) -0.0016(19) 0.0022(16) -0.0025(18)
N22 0.028(2) 0.057(3) 0.026(2) 0.004(2) 0.0019(16) -0.0027(19)
N23 0.034(2) 0.046(3) 0.0227(19) -0.0017(18) 0.0021(16) -0.0034(18)
N24 0.029(2) 0.052(3) 0.025(2) 0.0069(19) 0.0049(16) -0.0043(18)
O7W 0.166(14) 0.129(11) 0.162(13) 0.000 -0.067(11) 0.000
O16' 0.079(4) 0.081(4) 0.086(4) -0.0028(19) 0.019(2) 0.0022(19)
O17' 0.112(6) 0.113(6) 0.108(6) -0.006(2) 0.033(2) -0.002(2)
O7W' 0.04(2) 0.11(4) 0.03(2) 0.01(2) -0.018(16) 0.00(2)

loop_
_atom_type_symbol
_atom_type_description
_atom_type_scat_dispersion_real
_atom_type_scat_dispersion_imag
_atom_type_scat_source
C C 0.0033 0.0016 'International Tables Vol C Tables 4.2.6.8 and 6.1.1.4'
H H 0.0000 0.0000 'International Tables Vol C Tables 4.2.6.8 and 6.1.1.4'
N N 0.0061 0.0033 'International Tables Vol C Tables 4.2.6.8 and 6.1.1.4'
O O 0.0106 0.0060 'International Tables Vol C Tables 4.2.6.8 and 6.1.1.4'
S S 0.1246 0.1234 'International Tables Vol C Tables 4.2.6.8 and 6.1.1.4'
Ba Ba -0.3244 2.2819 'International Tables Vol C Tables 4.2.6.8 and 6.1.1.4'

loop_
_geom_angle_atom_site_label_1
_geom_angle_atom_site_label_2
_geom_angle_atom_site_label_3
_geom_angle
_geom_angle_site_symmetry_1
_geom_angle_site_symmetry_3
_geom_angle_publ_flag
O7W' Ba1 O2 61.5(8) 2_656 . ?
O7W' Ba1 O5 133.5(8) 2_656 2_656 ?
O2 Ba1 O5 152.31(10) . 2_656 ?
O7W' Ba1 O1 136.0(8) 2_656 . ?
O2 Ba1 O1 75.68(11) . . ?
O5 Ba1 O1 89.53(10) 2_656 . ?
O7W' Ba1 O13 98.8(11) 2_656 . ?
O2 Ba1 O13 73.09(10) . . ?
O5 Ba1 O13 80.86(10) 2_656 . ?
O1 Ba1 O13 76.69(10) . . ?
O7W' Ba1 O4 62.8(9) 2_656 2_656 ?
O2 Ba1 O4 104.84(11) . 2_656 ?
O5 Ba1 O4 74.01(10) 2_656 2_656 ?
O1 Ba1 O4 144.68(10) . 2_656 ?
O13 Ba1 O4 70.06(10) . 2_656 ?
O7W' Ba1 O2W 112.3(11) 2_656 . ?
O2 Ba1 O2W 121.33(8) . . ?
O5 Ba1 O2W 77.86(9) 2_656 . ?
O1 Ba1 O2W 80.63(9) . . ?
O13 Ba1 O2W 148.85(12) . . ?
O4 Ba1 O2W 124.09(7) 2_656 . ?
O7W' Ba1 O7W 36.6(11) 2_656 . ?
O2 Ba1 O7W 79.95(15) . . ?
O5 Ba1 O7W 126.55(13) 2_656 . ?
O1 Ba1 O7W 129.80(12) . . ?
O13 Ba1 O7W 135.4(2) . . ?
O4 Ba1 O7W 83.83(16) 2_656 . ?
O2W Ba1 O7W 75.7(2) . . ?
O7W' Ba1 O1W 74.0(9) 2_656 . ?
O2 Ba1 O1W 130.77(15) . . ?
O5 Ba1 O1W 75.54(14) 2_656 . ?
O1 Ba1 O1W 137.25(12) . . ?
O13 Ba1 O1W 137.12(12) . . ?
O4 Ba1 O1W 69.26(11) 2_656 . ?
O2W Ba1 O1W 57.30(11) . . ?
O7W Ba1 O1W 51.08(17) . . ?
O7W' Ba1 O1W 74.9(10) 2_656 2_656 ?
O2 Ba1 O1W 66.41(11) . 2_656 ?
O5 Ba1 O1W 134.39(12) 2_656 2_656 ?
O1 Ba1 O1W 79.36(14) . 2_656 ?
O13 Ba1 O1W 136.81(11) . 2_656 ?
O4 Ba1 O1W 134.11(14) 2_656 2_656 ?
O2W Ba1 O1W 56.78(11) . 2_656 ?
O7W Ba1 O1W 50.63(17) . 2_656 ?
O1W Ba1 O1W 83.21(16) . 2_656 ?
O7W' Ba1 Ba1 74.9(10) 2_656 2_656 ?
O2 Ba1 Ba1 102.90(7) . 2_656 ?
O5 Ba1 Ba1 103.81(7) 2_656 2_656 ?
O1 Ba1 Ba1 107.28(7) . 2_656 ?
O13 Ba1 Ba1 173.72(8) . 2_656 ?
O4 Ba1 Ba1 106.93(7) 2_656 2_656 ?
O2W Ba1 Ba1 37.40(9) . 2_656 ?
O7W Ba1 Ba1 38.3(2) . 2_656 ?
O1W Ba1 Ba1 42.32(10) . 2_656 ?
O1W Ba1 Ba1 41.57(9) 2_656 2_656 ?
O7 Ba2 O6W 140.42(12) . . ?
O7 Ba2 O4W 103.96(12) . . ?
O6W Ba2 O4W 103.11(15) . . ?
O7 Ba2 O10 148.97(12) . 7_667 ?
O6W Ba2 O10 67.83(11) . 7_667 ?
O4W Ba2 O10 72.21(11) . 7_667 ?
O7 Ba2 O8 72.39(10) . . ?
O6W Ba2 O8 68.61(12) . . ?
O4W Ba2 O8 143.25(13) . . ?
O10 Ba2 O8 129.25(10) 7_667 . ?
O7 Ba2 O19 86.61(13) . . ?
O6W Ba2 O19 88.09(14) . . ?
O4W Ba2 O19 144.09(14) . . ?
O10 Ba2 O19 81.16(12) 7_667 . ?
O8 Ba2 O19 72.62(12) . . ?
O7 Ba2 O5W 73.15(19) . . ?
O6W Ba2 O5W 141.1(2) . . ?
O4W Ba2 O5W 78.1(2) . . ?
O10 Ba2 O5W 75.97(19) 7_667 . ?
O8 Ba2 O5W 131.51(17) . . ?
O19 Ba2 O5W 72.3(2) . . ?
O7 Ba2 O3W 90.81(14) . . ?
O6W Ba2 O3W 70.11(14) . . ?
O4W Ba2 O3W 73.35(14) . . ?
O10 Ba2 O3W 116.20(14) 7_667 . ?
O8 Ba2 O3W 70.20(12) . . ?
O19 Ba2 O3W 141.69(13) . . ?
O5W Ba2 O3W 142.6(2) . . ?
C1 O1 Ba1 153.9(4) . . ?
C31 O2 Ba1 156.4(4) . . ?
C19 O4 Ba1 157.0(3) . 2_656 ?
C13 O5 Ba1 157.2(3) . 2_656 ?
C9 O7 Ba2 154.4(4) . . ?
C15 O8 Ba2 157.9(3) . . ?
C27 O10 Ba2 142.7(3) . 7_667 ?
S1 O13 Ba1 157.0(2) . . ?
S3 O19 Ba2 158.5(3) . . ?
Ba1 O1W Ba1 96.10(14) . 2_656 ?
Ba1 O2W Ba1 105.19(17) . 2_656 ?
O15 S1 O14 112.0(3) . . ?
O15 S1 O13 113.0(2) . . ?
O14 S1 O13 112.3(2) . . ?
O15 S1 C37 105.9(2) . . ?
O14 S1 C37 106.4(2) . . ?
O13 S1 C37 106.8(2) . . ?
O16 S2 O18 125.0(6) . . ?
O17' S2 O18 134.9(7) . . ?
O16 S2 O17 105.8(7) . . ?
O18 S2 O17 99.9(4) . . ?
O17' S2 O16' 98.2(8) . . ?
O18 S2 O16' 93.7(4) . . ?
O16 S2 C42 113.6(6) . . ?
O17' S2 C42 112.7(7) . . ?
O18 S2 C42 109.1(3) . . ?
O17 S2 C42 99.2(4) . . ?
O16' S2 C42 95.7(4) . . ?
O20 S3 O19 112.7(3) . . ?
O20 S3 O21 113.2(3) . . ?
O19 S3 O21 111.7(3) . . ?
O20 S3 C47 107.3(3) . . ?
O19 S3 C47 105.0(3) . . ?
O21 S3 C47 106.3(3) . . ?
O24 S4 O23 114.4(4) . . ?
O24 S4 O22 112.9(3) . . ?
O23 S4 O22 110.9(4) . . ?
O24 S4 C52 106.4(3) . . ?
O23 S4 C52 104.9(3) . . ?
O22 S4 C52 106.5(3) . . ?
O1 C1 N3 125.5(5) . . ?
O1 C1 N1 125.9(5) . . ?
N3 C1 N1 108.6(4) . . ?
N4 C2 N3 114.9(4) . . ?
N4 C2 C4 103.7(4) . . ?
N3 C2 C4 103.8(4) . . ?
N4 C2 H2 111.3 . . ?
N3 C2 H2 111.3 . . ?
C4 C2 H2 111.3 . . ?
O12 C3 N2 125.8(5) . . ?
O12 C3 N4 126.1(5) . . ?
N2 C3 N4 108.1(4) . . ?
N2 C4 N1 115.3(4) . . ?
N2 C4 C2 103.3(4) . . ?
N1 C4 C2 102.7(4) . . ?
N2 C4 H4 111.7 . . ?
N1 C4 H4 111.7 . . ?
C2 C4 H4 111.7 . . ?
N1 C5 N23 113.7(4) . . ?
N1 C5 H5A 108.8 . . ?
N23 C5 H5A 108.8 . . ?
N1 C5 H5B 108.8 . . ?
N23 C5 H5B 108.8 . . ?
H5A C5 H5B 107.7 . . ?
N2 C6 N24 113.6(4) . . ?
N2 C6 H6A 108.9 . . ?
N24 C6 H6A 108.9 . . ?
N2 C6 H6B 108.9 . . ?
N24 C6 H6B 108.9 . . ?
H6A C6 H6B 107.7 . . ?
O6 C7 N23 125.6(5) . . ?
O6 C7 N21 125.7(5) . . ?
N23 C7 N21 108.6(4) . . ?
N23 C8 N24 115.3(4) . . ?
N23 C8 C10 103.3(4) . . ?
N24 C8 C10 103.0(4) . . ?
N23 C8 H8 111.6 . . ?
N24 C8 H8 111.6 . . ?
C10 C8 H8 111.6 . . ?
O7 C9 N24 125.7(4) . . ?
O7 C9 N22 125.1(4) . . ?
N24 C9 N22 109.2(4) . . ?
N22 C10 N21 114.8(4) . . ?
N22 C10 C8 103.4(4) . . ?
N21 C10 C8 103.2(4) . . ?
N22 C10 H10 111.6 . . ?
N21 C10 H10 111.6 . . ?
C8 C10 H10 111.6 . . ?
N19 C11 N21 115.0(4) . . ?
N19 C11 H11A 108.5 . . ?
N21 C11 H11A 108.5 . . ?
N19 C11 H11B 108.5 . . ?
N21 C11 H11B 108.5 . . ?
H11A C11 H11B 107.5 . . ?
N20 C12 N22 113.5(4) . . ?
N20 C12 H12A 108.9 . . ?
N22 C12 H12A 108.9 . . ?
N20 C12 H12B 108.9 . . ?
N22 C12 H12B 108.9 . . ?
H12A C12 H12B 107.7 . . ?
O5 C13 N19 125.7(4) . . ?
O5 C13 N17 125.7(4) . . ?
N19 C13 N17 108.6(4) . . ?
N20 C14 N19 113.5(4) . . ?
N20 C14 C16 103.6(4) . . ?
N19 C14 C16 103.0(4) . . ?
N20 C14 H14 112.0 . . ?
N19 C14 H14 112.0 . . ?
C16 C14 H14 112.0 . . ?
O8 C15 N20 126.2(4) . . ?
O8 C15 N18 124.7(4) . . ?
N20 C15 N18 109.1(4) . . ?
N17 C16 N18 114.5(4) . . ?
N17 C16 C14 104.0(3) . . ?
N18 C16 C14 103.0(3) . . ?
N17 C16 H16 111.6 . . ?
N18 C16 H16 111.6 . . ?
C14 C16 H16 111.6 . . ?
N17 C17 N16 115.3(4) . . ?
N17 C17 H17A 108.4 . . ?
N16 C17 H17A 108.4 . . ?
N17 C17 H17B 108.4 . . ?
N16 C17 H17B 108.4 . . ?
H17A C17 H17B 107.5 . . ?
N18 C18 N15 113.8(4) . . ?
N18 C18 H18A 108.8 . . ?
N15 C18 H18A 108.8 . . ?
N18 C18 H18B 108.8 . . ?
N15 C18 H18B 108.8 . . ?
H18A C18 H18B 107.7 . . ?
O4 C19 N14 126.0(4) . . ?
O4 C19 N16 125.9(4) . . ?
N14 C19 N16 108.1(4) . . ?
N16 C20 N15 114.0(4) . . ?
N16 C20 C22 103.9(4) . . ?
N15 C20 C22 103.0(3) . . ?
N16 C20 H20 111.8 . . ?
N15 C20 H20 111.8 . . ?
C22 C20 H20 111.8 . . ?
O9 C21 N13 126.3(4) . . ?
O9 C21 N15 124.6(5) . . ?
N13 C21 N15 109.0(4) . . ?
N13 C22 N14 114.7(4) . . ?
N13 C22 C20 103.1(4) . . ?
N14 C22 C20 102.1(3) . . ?
N13 C22 H22 112.1 . . ?
N14 C22 H22 112.1 . . ?
C20 C22 H22 112.1 . . ?
N14 C23 N11 113.6(4) . . ?
N14 C23 H23A 108.9 . . ?
N11 C23 H23A 108.8 . . ?
N14 C23 H23B 108.8 . . ?
N11 C23 H23B 108.8 . . ?
H23A C23 H23B 107.7 . . ?
N12 C24 N13 113.9(4) . . ?
N12 C24 H24A 108.8 . . ?
N13 C24 H24A 108.8 . . ?
N12 C24 H24B 108.8 . . ?
N13 C24 H24B 108.8 . . ?
H24A C24 H24B 107.7 . . ?
O3 C25 N9 125.1(4) . . ?
O3 C25 N11 125.8(4) . . ?
N9 C25 N11 109.1(4) . . ?
N12 C26 N11 114.3(4) . . ?
N12 C26 C28 103.1(4) . . ?
N11 C26 C28 102.7(4) . . ?
N12 C26 H26 112.0 . . ?
N11 C26 H26 112.0 . . ?
C28 C26 H26 112.0 . . ?
O10 C27 N12 126.5(5) . . ?
O10 C27 N10 125.5(4) . . ?
N12 C27 N10 107.9(4) . . ?
N10 C28 N9 115.2(4) . . ?
N10 C28 C26 102.8(4) . . ?
N9 C28 C26 103.2(4) . . ?
N10 C28 H28 111.6 . . ?
N9 C28 H28 111.6 . . ?
C26 C28 H28 111.6 . . ?
N7 C29 N9 114.1(4) . . ?
N7 C29 H29A 108.7 . . ?
N9 C29 H29A 108.7 . . ?
N7 C29 H29B 108.7 . . ?
N9 C29 H29B 108.7 . . ?
H29A C29 H29B 107.6 . . ?
N10 C30 N8 114.2(4) . . ?
N10 C30 H30A 108.7 . . ?
N8 C30 H30A 108.7 . . ?
N10 C30 H30B 108.7 . . ?
N8 C30 H30B 108.7 . . ?
H30A C30 H30B 107.6 . . ?
O2 C31 N5 125.1(5) . . ?
O2 C31 N7 125.7(5) . . ?
N5 C31 N7 109.2(4) . . ?
N8 C32 N7 114.8(4) . . ?
N8 C32 C34 103.8(4) . . ?
N7 C32 C34 103.1(4) . . ?
N8 C32 H32 111.5 . . ?
N7 C32 H32 111.5 . . ?
C34 C32 H32 111.5 . . ?
O11 C33 N8 126.8(5) . . ?
O11 C33 N6 125.0(5) . . ?
N8 C33 N6 108.1(4) . . ?
N5 C34 N6 114.2(4) . . ?
N5 C34 C32 103.5(4) . . ?
N6 C34 C32 102.8(4) . . ?
N5 C34 H34 111.9 . . ?
N6 C34 H34 111.9 . . ?
C32 C34 H34 111.9 . . ?
N3 C35 N5 113.9(4) . . ?
N3 C35 H35A 108.8 . . ?
N5 C35 H35A 108.8 . . ?
N3 C35 H35B 108.8 . . ?
N5 C35 H35B 108.8 . . ?
H35A C35 H35B 107.7 . . ?
N4 C36 N6 114.0(4) . . ?
N4 C36 H36A 108.8 . . ?
N6 C36 H36A 108.8 . . ?
N4 C36 H36B 108.8 . . ?
N6 C36 H36B 108.8 . . ?
H36A C36 H36B 107.6 . . ?
C46 C37 C38 121.1(5) . . ?
C46 C37 S1 121.1(4) . . ?
C38 C37 S1 117.9(4) . . ?
C39 C38 C37 120.8(5) . . ?
C39 C38 H38 119.6 . . ?
C37 C38 H38 119.6 . . ?
C38 C39 C40 119.5(5) . . ?
C38 C39 H39 120.2 . . ?
C40 C39 H39 120.2 . . ?
C45 C40 C41 119.2(5) . . ?
C45 C40 C39 120.3(5) . . ?
C41 C40 C39 120.4(5) . . ?
C42 C41 C40 119.5(6) . . ?
C42 C41 H41 120.3 . . ?
C40 C41 H41 120.3 . . ?
C41 C42 C43 121.1(6) . . ?
C41 C42 S2 120.6(5) . . ?
C43 C42 S2 118.2(4) . . ?
C44 C43 C42 120.7(5) . . ?
C44 C43 H43 119.7 . . ?
C42 C43 H43 119.7 . . ?
C43 C44 C45 120.2(6) . . ?
C43 C44 H44 119.9 . . ?
C45 C44 H44 119.9 . . ?
C44 C45 C40 119.2(5) . . ?
C44 C45 C46 122.0(5) . . ?
C40 C45 C46 118.8(5) . . ?
C37 C46 C45 119.5(5) . . ?
C37 C46 H46 120.3 . . ?
C45 C46 H46 120.3 . . ?
C48 C47 C56 121.7(5) . . ?
C48 C47 S3 120.4(4) . . ?
C56 C47 S3 117.9(4) . . ?
C47 C48 C49 119.6(5) . . ?
C47 C48 H48 120.2 . . ?
C49 C48 H48 120.2 . . ?
C54 C49 C48 119.2(5) . . ?
C54 C49 C50 118.7(5) . . ?
C48 C49 C50 122.0(5) . . ?
C51 C50 C49 120.5(5) . . ?
C51 C50 H50 119.8 . . ?
C49 C50 H50 119.8 . . ?
C50 C51 C52 120.4(5) . . ?
C50 C51 H51 119.8 . . ?
C52 C51 H51 119.8 . . ?
C53 C52 C51 121.1(5) . . ?
C53 C52 S4 120.0(5) . . ?
C51 C52 S4 118.9(4) . . ?
C52 C53 C54 119.9(5) . . ?
C52 C53 H53 120.0 . . ?
C54 C53 H53 120.0 . . ?
C49 C54 C55 118.7(5) . . ?
C49 C54 C53 119.4(5) . . ?
C55 C54 C53 121.9(5) . . ?
C56 C55 C54 121.1(5) . . ?
C56 C55 H55 119.5 . . ?
C54 C55 H55 119.5 . . ?
C55 C56 C47 119.7(5) . . ?
C55 C56 H56 120.2 . . ?
C47 C56 H56 120.2 . . ?
C1 N1 C5 123.9(4) . . ?
C1 N1 C4 112.3(4) . . ?
C5 N1 C4 122.2(4) . . ?
C3 N2 C4 112.8(4) . . ?
C3 N2 C6 123.0(4) . . ?
C4 N2 C6 123.9(4) . . ?
C1 N3 C35 123.2(4) . . ?
C1 N3 C2 112.3(4) . . ?
C35 N3 C2 123.7(4) . . ?
C3 N4 C2 112.0(4) . . ?
C3 N4 C36 122.1(4) . . ?
C2 N4 C36 124.1(4) . . ?
C31 N5 C35 123.6(4) . . ?
C31 N5 C34 111.9(4) . . ?
C35 N5 C34 124.1(4) . . ?
C33 N6 C36 121.8(4) . . ?
C33 N6 C34 112.5(4) . . ?
C36 N6 C34 124.2(4) . . ?
C31 N7 C29 123.1(4) . . ?
C31 N7 C32 112.0(4) . . ?
C29 N7 C32 122.9(4) . . ?
C33 N8 C32 112.4(4) . . ?
C33 N8 C30 123.9(4) . . ?
C32 N8 C30 123.6(4) . . ?
C25 N9 C29 123.6(4) . . ?
C25 N9 C28 112.5(4) . . ?
C29 N9 C28 123.6(4) . . ?
C27 N10 C30 122.2(4) . . ?
C27 N10 C28 112.9(4) . . ?
C30 N10 C28 123.5(4) . . ?
C25 N11 C23 121.7(4) . . ?
C25 N11 C26 112.2(4) . . ?
C23 N11 C26 123.9(4) . . ?
C27 N12 C24 122.6(4) . . ?
C27 N12 C26 112.9(4) . . ?
C24 N12 C26 124.5(4) . . ?
C21 N13 C22 112.5(4) . . ?
C21 N13 C24 122.8(4) . . ?
C22 N13 C24 124.5(4) . . ?
C19 N14 C23 123.1(4) . . ?
C19 N14 C22 113.2(4) . . ?
C23 N14 C22 123.5(4) . . ?
C21 N15 C20 111.7(4) . . ?
C21 N15 C18 122.2(4) . . ?
C20 N15 C18 121.8(4) . . ?
C19 N16 C17 123.3(4) . . ?
C19 N16 C20 112.1(4) . . ?
C17 N16 C20 124.6(4) . . ?
C13 N17 C17 123.7(4) . . ?
C13 N17 C16 111.9(4) . . ?
C17 N17 C16 124.0(4) . . ?
C15 N18 C18 123.0(4) . . ?
C15 N18 C16 112.0(4) . . ?
C18 N18 C16 123.2(4) . . ?
C13 N19 C11 124.3(4) . . ?
C13 N19 C14 112.2(4) . . ?
C11 N19 C14 122.9(4) . . ?
C15 N20 C12 123.0(4) . . ?
C15 N20 C14 112.0(4) . . ?
C12 N20 C14 123.6(4) . . ?
C7 N21 C11 120.7(4) . . ?
C7 N21 C10 111.9(4) . . ?
C11 N21 C10 125.1(4) . . ?
C9 N22 C12 123.0(4) . . ?
C9 N22 C10 112.0(4) . . ?
C12 N22 C10 124.9(4) . . ?
C7 N23 C8 112.6(4) . . ?
C7 N23 C5 121.9(4) . . ?
C8 N23 C5 125.5(4) . . ?
C9 N24 C8 112.2(4) . . ?
C9 N24 C6 122.4(4) . . ?
C8 N24 C6 124.6(4) . . ?
O7W' O7W O7W' 145(4) 2_656 . ?
O7W' O7W Ba1 55.8(17) 2_656 . ?
O7W' O7W Ba1 159.2(18) . . ?
O7W' O7W Ba1 159.2(18) 2_656 2_656 ?
O7W' O7W Ba1 55.8(17) . 2_656 ?
Ba1 O7W Ba1 103.4(4) . 2_656 ?
O7W O7W' Ba1 88(2) . 2_656 ?

loop_
_geom_bond_atom_site_label_1
_geom_bond_atom_site_label_2
_geom_bond_distance
_geom_bond_site_symmetry_2
_geom_bond_publ_flag
Ba1 O7W' 2.39(5) 2_656 ?
Ba1 O2 2.746(3) . ?
Ba1 O5 2.759(3) 2_656 ?
Ba1 O1 2.770(3) . ?
Ba1 O13 2.771(3) . ?
Ba1 O4 2.788(3) 2_656 ?
Ba1 O2W 2.846(3) . ?
Ba1 O7W 2.882(9) . ?
Ba1 O1W 3.018(5) . ?
Ba1 O1W 3.062(5) 2_656 ?
Ba1 Ba1 4.5218(7) 2_656 ?
Ba2 O7 2.661(4) . ?
Ba2 O6W 2.704(4) . ?
Ba2 O4W 2.757(4) . ?
Ba2 O10 2.766(3) 7_667 ?
Ba2 O8 2.778(3) . ?
Ba2 O19 2.788(4) . ?
Ba2 O5W 2.795(6) . ?
Ba2 O3W 2.944(5) . ?
O1 C1 1.230(5) . ?
O2 C31 1.239(6) . ?
O3 C25 1.227(6) . ?
O4 C19 1.229(5) . ?
O4 Ba1 2.788(3) 2_656 ?
O5 C13 1.221(5) . ?
O5 Ba1 2.759(3) 2_656 ?
O6 C7 1.210(6) . ?
O7 C9 1.225(6) . ?
O8 C15 1.226(5) . ?
O9 C21 1.232(5) . ?
O10 C27 1.217(6) . ?
O10 Ba2 2.766(3) 7_667 ?
O11 C33 1.223(6) . ?
O12 C3 1.219(6) . ?
O13 S1 1.449(3) . ?
O14 S1 1.443(4) . ?
O15 S1 1.432(4) . ?
O16 S2 1.286(11) . ?
O17 S2 1.687(9) . ?
O18 S2 1.429(6) . ?
O19 S3 1.442(4) . ?
O20 S3 1.434(5) . ?
O21 S3 1.450(5) . ?
O22 S4 1.467(5) . ?
O23 S4 1.436(5) . ?
O24 S4 1.429(5) . ?
O1W Ba1 3.062(5) 2_656 ?
O2W Ba1 2.846(3) 2_656 ?
S1 C37 1.770(5) . ?
S2 O17' 1.299(14) . ?
S2 O16' 1.743(10) . ?
S2 C42 1.768(6) . ?
S3 C47 1.777(6) . ?
S4 C52 1.774(6) . ?
C1 N3 1.357(6) . ?
C1 N1 1.360(6) . ?
C2 N4 1.438(6) . ?
C2 N3 1.449(6) . ?
C2 C4 1.538(7) . ?
C2 H2 0.9800 . ?
C3 N2 1.356(6) . ?
C3 N4 1.375(6) . ?
C4 N2 1.440(6) . ?
C4 N1 1.459(5) . ?
C4 H4 0.9800 . ?
C5 N1 1.437(6) . ?
C5 N23 1.458(6) . ?
C5 H5A 0.9700 . ?
C5 H5B 0.9700 . ?
C6 N2 1.437(6) . ?
C6 N24 1.446(6) . ?
C6 H6A 0.9700 . ?
C6 H6B 0.9700 . ?
C7 N23 1.352(6) . ?
C7 N21 1.370(6) . ?
C8 N23 1.443(6) . ?
C8 N24 1.443(6) . ?
C8 C10 1.544(7) . ?
C8 H8 0.9800 . ?
C9 N24 1.350(6) . ?
C9 N22 1.354(6) . ?
C10 N22 1.439(6) . ?
C10 N21 1.445(6) . ?
C10 H10 0.9800 . ?
C11 N19 1.426(6) . ?
C11 N21 1.439(6) . ?
C11 H11A 0.9700 . ?
C11 H11B 0.9700 . ?
C12 N20 1.435(6) . ?
C12 N22 1.440(6) . ?
C12 H12A 0.9700 . ?
C12 H12B 0.9700 . ?
C13 N19 1.367(6) . ?
C13 N17 1.376(6) . ?
C14 N20 1.446(5) . ?
C14 N19 1.459(6) . ?
C14 C16 1.545(7) . ?
C14 H14 0.9800 . ?
C15 N20 1.353(6) . ?
C15 N18 1.364(6) . ?
C16 N17 1.448(6) . ?
C16 N18 1.447(5) . ?
C16 H16 0.9800 . ?
C17 N17 1.437(6) . ?
C17 N16 1.437(6) . ?
C17 H17A 0.9700 . ?
C17 H17B 0.9700 . ?
C18 N18 1.442(6) . ?
C18 N15 1.452(6) . ?
C18 H18A 0.9700 . ?
C18 H18B 0.9700 . ?
C19 N14 1.359(6) . ?
C19 N16 1.369(6) . ?
C20 N16 1.442(6) . ?
C20 N15 1.445(6) . ?
C20 C22 1.548(7) . ?
C20 H20 0.9800 . ?
C21 N13 1.349(6) . ?
C21 N15 1.363(6) . ?
C22 N13 1.439(5) . ?
C22 N14 1.455(6) . ?
C22 H22 0.9800 . ?
C23 N14 1.439(6) . ?
C23 N11 1.445(6) . ?
C23 H23A 0.9700 . ?
C23 H23B 0.9700 . ?
C24 N12 1.445(6) . ?
C24 N13 1.443(6) . ?
C24 H24A 0.9700 . ?
C24 H24B 0.9700 . ?
C25 N9 1.346(6) . ?
C25 N11 1.366(6) . ?
C26 N12 1.442(6) . ?
C26 N11 1.447(6) . ?
C26 C28 1.558(6) . ?
C26 H26 0.9800 . ?
C27 N12 1.362(6) . ?
C27 N10 1.365(6) . ?
C28 N10 1.443(6) . ?
C28 N9 1.448(6) . ?
C28 H28 0.9800 . ?
C29 N7 1.437(6) . ?
C29 N9 1.435(6) . ?
C29 H29A 0.9700 . ?
C29 H29B 0.9700 . ?
C30 N10 1.443(6) . ?
C30 N8 1.447(6) . ?
C30 H30A 0.9700 . ?
C30 H30B 0.9700 . ?
C31 N5 1.354(6) . ?
C31 N7 1.357(6) . ?
C32 N8 1.442(6) . ?
C32 N7 1.443(6) . ?
C32 C34 1.544(7) . ?
C32 H32 0.9800 . ?
C33 N8 1.363(6) . ?
C33 N6 1.370(6) . ?
C34 N5 1.445(6) . ?
C34 N6 1.450(6) . ?
C34 H34 0.9800 . ?
C35 N3 1.436(6) . ?
C35 N5 1.437(6) . ?
C35 H35A 0.9700 . ?
C35 H35B 0.9700 . ?
C36 N4 1.443(6) . ?
C36 N6 1.445(6) . ?
C36 H36A 0.9700 . ?
C36 H36B 0.9700 . ?
C37 C46 1.360(7) . ?
C37 C38 1.427(7) . ?
C38 C39 1.342(8) . ?
C38 H38 0.9300 . ?
C39 C40 1.428(7) . ?
C39 H39 0.9300 . ?
C40 C45 1.406(8) . ?
C40 C41 1.419(7) . ?
C41 C42 1.362(7) . ?
C41 H41 0.9300 . ?
C42 C43 1.388(9) . ?
C43 C44 1.360(8) . ?
C43 H43 0.9300 . ?
C44 C45 1.406(7) . ?
C44 H44 0.9300 . ?
C45 C46 1.428(7) . ?
C46 H46 0.9300 . ?
C47 C48 1.360(7) . ?
C47 C56 1.397(8) . ?
C48 C49 1.423(7) . ?
C48 H48 0.9300 . ?
C49 C54 1.407(7) . ?
C49 C50 1.425(7) . ?
C50 C51 1.369(8) . ?
C50 H50 0.9300 . ?
C51 C52 1.395(8) . ?
C51 H51 0.9300 . ?
C52 C53 1.365(8) . ?
C53 C54 1.427(8) . ?
C53 H53 0.9300 . ?
C54 C55 1.421(8) . ?
C55 C56 1.359(8) . ?
C55 H55 0.9300 . ?
C56 H56 0.9300 . ?
O7W O7W' 1.72(4) 2_656 ?
O7W O7W' 1.72(4) . ?
O7W Ba1 2.882(9) 2_656 ?
O7W' Ba1 2.39(5) 2_656 ?
